data_4104070
loop_
_publ_author_name
'Manfred T. Reetz'
'Hongchao Guo'
'Jun-An Ma'
'Richard Goddard'
'Richard J. Mynott'

_publ_section_title
;
 Helical Triskelion Monophosphites as Ligands in Asymmetric Catalysis
;
_journal_name_full 'Journal of the American Chemical Society'
_journal_page_first 4136
_journal_page_last 4142
_journal_paper_doi 10.1021/ja809297a
_journal_volume 131
_journal_year 2009
_chemical_absolute_configuration rmad
_chemical_compound_source dichloromethane/ethylacetate/hexane
_chemical_formula_moiety 'C93 H81 O9 P'
_chemical_formula_sum 'C93 H81 O9 P'
_chemical_formula_weight 1373.55
_chemical_name_systematic
; 
 anti-tris[(S)-2'-(1-adamantylcarbonyl)oxy-1,1'-binaphthyl-2-yl]phosphite
;
_space_group_IT_number 146
_symmetry_cell_setting trigonal
_symmetry_Int_Tables_number 146
_symmetry_space_group_name_Hall 'R 3'
_symmetry_space_group_name_H-M 'R 3 :H'
_atom_sites_solution_hydrogens geom
_atom_sites_solution_primary direct
_atom_sites_solution_secondary difmap
_audit_block_code MJU-MA-342-01
_audit_creation_date 2005-06-22
_cell_angle_alpha 90.0
_cell_angle_beta 90.0
_cell_angle_gamma 120.0
_cell_formula_units_Z 3
_cell_length_a 23.8503(6)
_cell_length_b 23.8503(6)
_cell_length_c 10.7465(3)
_cell_measurement_reflns_used 40640
_cell_measurement_temperature 100
_cell_measurement_theta_max 31.0
_cell_measurement_theta_min 2.91
_cell_volume 5294.0(2)
_computing_cell_refinement 'Denzo / Scalepack (Otwinowski 1997)'
_computing_data_collection 'Collect software (Nonius, 1998)'
_computing_data_reduction 'Denzo / Scalepack (Otwinowski 1997)'
_computing_molecular_graphics 'DIAMOND (Crystal Impact GbR, 1999)'
_computing_structure_refinement 'SHELXL-97 (Sheldrick, 1997)'
_computing_structure_solution 'SHELXS-97 (Sheldrick, 1990)'
_diffrn_ambient_temperature 100
_diffrn_measured_fraction_theta_full 0.991
_diffrn_measured_fraction_theta_max 0.991
_diffrn_measurement_device_type 'Nonius KappaCCD'
_diffrn_measurement_method 'CCD \w-scan'
_diffrn_radiation_monochromator graphite
_diffrn_radiation_source '0.3 mm focus rotating anode'
_diffrn_radiation_type MoK\a
_diffrn_radiation_wavelength 0.71073
_diffrn_reflns_av_R_equivalents 0.0405
_diffrn_reflns_av_sigmaI/netI 0.0316
_diffrn_reflns_limit_h_max 34
_diffrn_reflns_limit_h_min -34
_diffrn_reflns_limit_k_max 34
_diffrn_reflns_limit_k_min -34
_diffrn_reflns_limit_l_max 15
_diffrn_reflns_limit_l_min -15
_diffrn_reflns_number 24834
_diffrn_reflns_theta_full 30.94
_diffrn_reflns_theta_max 30.94
_diffrn_reflns_theta_min 3.23
_diffrn_standards_decay_% 0.0
_diffrn_standards_number 0
_exptl_absorpt_coefficient_mu 0.103
_exptl_absorpt_correction_T_max 0.98637
_exptl_absorpt_correction_T_min 0.97029
_exptl_absorpt_correction_type gaussian
_exptl_absorpt_process_details 'XPREP, Siemens (1995)'
_exptl_crystal_colour colourless
_exptl_crystal_density_diffrn 1.292
_exptl_crystal_density_meas ?
_exptl_crystal_density_method none
_exptl_crystal_description prism
_exptl_crystal_F_000 2178
_exptl_crystal_size_max 0.34
_exptl_crystal_size_mid 0.22
_exptl_crystal_size_min 0.10
_refine_diff_density_max 0.902
_refine_diff_density_min -0.362
_refine_diff_density_rms 0.063
_refine_ls_abs_structure_details 'Flack, H. D. (1983). Acta Cryst. A39, 876-881'
_refine_ls_abs_structure_Flack 0.04(10)
_refine_ls_extinction_method none
_refine_ls_goodness_of_fit_ref 1.051
_refine_ls_hydrogen_treatment constr
_refine_ls_matrix_type full
_refine_ls_number_parameters 310
_refine_ls_number_reflns 7174
_refine_ls_number_restraints 1
_refine_ls_restrained_S_all 1.051
_refine_ls_R_factor_all 0.0531
_refine_ls_R_factor_gt 0.0502
_refine_ls_shift/su_max 0.000
_refine_ls_shift/su_mean 0.000
_refine_ls_structure_factor_coef Fsqd
_refine_ls_weighting_details 'calc w=1/[\s^2^(Fo^2^)+(0.0910P)^2^+5.1284P] where P=(Fo^2^+2Fc^2^)/3'
_refine_ls_weighting_scheme calc
_refine_ls_wR_factor_gt 0.1368
_refine_ls_wR_factor_ref 0.1401
_reflns_number_gt 6848
_reflns_number_total 7174
_reflns_threshold_expression I>2\s(I)
_cod_data_source_file ja809297a_si_004.cif
_cod_data_source_block (S,S,S)-3a
_cod_depositor_comments
;
The following automatic conversions were performed:

'_exptl_crystal_density_meas' value 'none' was changed to '?' - the
value is perceived as not measured.

Automatic conversion script
Id: cif_fix_values 3008 2015-01-20 13:52:24Z robertas 
;
_cod_original_sg_symbol_H-M 'R 3'
_cod_database_code 4104070

loop_
_symmetry_equiv_pos_as_xyz
'x, y, z'
'-y, x-y, z'
'-x+y, -x, z'
'x+2/3, y+1/3, z+1/3'
'-y+2/3, x-y+1/3, z+1/3'
'-x+y+2/3, -x+1/3, z+1/3'
'x+1/3, y+2/3, z+2/3'
'-y+1/3, x-y+2/3, z+2/3'
'-x+y+1/3, -x+2/3, z+2/3'

loop_
_atom_site_label
_atom_site_type_symbol
_atom_site_fract_x
_atom_site_fract_y
_atom_site_fract_z
_atom_site_U_iso_or_equiv
_atom_site_adp_type
_atom_site_occupancy
_atom_site_symmetry_multiplicity
_atom_site_calc_flag
_atom_site_refinement_flags
C1 C -0.07228(7) -0.17782(7) -0.01606(14) 0.0142(3) Uani 1 1 d .
C2 C -0.01955(7) -0.11708(7) -0.03397(14) 0.0147(3) Uani 1 1 d .
C3 C 0.04458(8) -0.10372(8) -0.01515(16) 0.0183(3) Uani 1 1 d .
H3 H 0.0793 -0.0624 -0.0296 0.022 Uiso 1 1 calc R
C4 C 0.05527(8) -0.15205(8) 0.02449(17) 0.0196(3) Uani 1 1 d .
H4 H 0.0975 -0.1434 0.0363 0.024 Uiso 1 1 calc R
C5 C 0.00333(8) -0.21468(8) 0.04769(15) 0.0174(3) Uani 1 1 d .
C6 C 0.01424(9) -0.26427(9) 0.09219(16) 0.0216(3) Uani 1 1 d .
H6 H 0.0564 -0.2561 0.1019 0.026 Uiso 1 1 calc R
C7 C -0.03651(10) -0.32410(9) 0.12103(17) 0.0248(4) Uani 1 1 d .
H7 H -0.0289 -0.3561 0.1518 0.030 Uiso 1 1 calc R
C8 C -0.10019(10) -0.33683(9) 0.10392(17) 0.0240(3) Uani 1 1 d .
H8 H -0.1346 -0.3772 0.1257 0.029 Uiso 1 1 calc R
C9 C -0.11243(9) -0.29100(8) 0.05592(16) 0.0204(3) Uani 1 1 d .
H9 H -0.1550 -0.3012 0.0415 0.025 Uiso 1 1 calc R
C10 C -0.06102(8) -0.22806(8) 0.02790(14) 0.0159(3) Uani 1 1 d .
C11 C -0.13873(7) -0.19224(7) -0.04623(15) 0.0153(3) Uani 1 1 d .
C12 C -0.15595(8) -0.19215(8) -0.16848(16) 0.0186(3) Uani 1 1 d .
C13 C -0.21891(9) -0.20819(9) -0.20435(18) 0.0232(3) Uani 1 1 d .
H13 H -0.2291 -0.2083 -0.2879 0.028 Uiso 1 1 calc R
C14 C -0.26496(9) -0.22360(9) -0.11485(19) 0.0251(4) Uani 1 1 d .
H14 H -0.3069 -0.2349 -0.1383 0.030 Uiso 1 1 calc R
C15 C -0.25019(8) -0.22266(8) 0.01307(17) 0.0202(3) Uani 1 1 d .
C16 C -0.29638(8) -0.23560(9) 0.1077(2) 0.0260(4) Uani 1 1 d .
H16 H -0.3383 -0.2464 0.0858 0.031 Uiso 1 1 calc R
C17 C -0.28050(9) -0.23251(9) 0.23068(19) 0.0258(4) Uani 1 1 d .
H17 H -0.3116 -0.2414 0.2914 0.031 Uiso 1 1 calc R
C18 C -0.21735(9) -0.21602(9) 0.26559(17) 0.0226(3) Uani 1 1 d .
H18 H -0.2067 -0.2137 0.3494 0.027 Uiso 1 1 calc R
C19 C -0.17129(8) -0.20333(8) 0.17609(16) 0.0183(3) Uani 1 1 d .
H19 H -0.1296 -0.1925 0.2001 0.022 Uiso 1 1 calc R
C20 C -0.18633(8) -0.20650(8) 0.04791(16) 0.0163(3) Uani 1 1 d .
C21 C -0.11100(10) -0.20213(10) -0.3625(2) 0.0325(4) Uani 1 1 d .
C22 C -0.04844(9) -0.17244(9) -0.43403(18) 0.0241(3) Uani 1 1 d .
C23 C 0.00012(9) -0.10231(9) -0.39580(18) 0.0249(4) Uani 1 1 d .
H23A H -0.0189 -0.0751 -0.4087 0.030 Uiso 1 1 calc R
H23B H 0.0106 -0.1008 -0.3082 0.030 Uiso 1 1 calc R
C24 C -0.01676(10) -0.21420(9) -0.4118(2) 0.0274(4) Uani 1 1 d .
H24A H -0.0060 -0.2129 -0.3244 0.033 Uiso 1 1 calc R
H24B H -0.0469 -0.2588 -0.4339 0.033 Uiso 1 1 calc R
C25 C -0.06408(10) -0.17416(10) -0.57430(18) 0.0266(4) Uani 1 1 d .
H25A H -0.0946 -0.2183 -0.5991 0.032 Uiso 1 1 calc R
H25B H -0.0839 -0.1479 -0.5895 0.032 Uiso 1 1 calc R
C26 C 0.06189(9) -0.07713(9) -0.47439(18) 0.0240(3) Uani 1 1 d .
H26 H 0.0927 -0.0324 -0.4503 0.029 Uiso 1 1 calc R
C27 C 0.04464(10) -0.18893(10) -0.49028(18) 0.0261(4) Uani 1 1 d .
H27 H 0.0643 -0.2159 -0.4759 0.031 Uiso 1 1 calc R
C28 C -0.00223(10) -0.14852(10) -0.65117(18) 0.0270(4) Uani 1 1 d .
H28 H -0.0126 -0.1498 -0.7397 0.032 Uiso 1 1 calc R
C29 C 0.04493(10) -0.07898(10) -0.61289(19) 0.0271(4) Uani 1 1 d .
H29A H 0.0255 -0.0522 -0.6270 0.033 Uiso 1 1 calc R
H29B H 0.0840 -0.0620 -0.6627 0.033 Uiso 1 1 calc R
C30 C 0.09235(9) -0.11911(10) -0.45265(19) 0.0260(4) Uani 1 1 d .
H30A H 0.1036 -0.1176 -0.3655 0.031 Uiso 1 1 calc R
H30B H 0.1317 -0.1028 -0.5014 0.031 Uiso 1 1 calc R
C31 C 0.02797(10) -0.19104(10) -0.6280(2) 0.0281(4) Uani 1 1 d .
H31A H -0.0022 -0.2353 -0.6524 0.034 Uiso 1 1 calc R
H31B H 0.0669 -0.1756 -0.6777 0.034 Uiso 1 1 calc R
O1 O -0.02981(6) -0.06806(5) -0.07667(11) 0.0157(2) Uani 1 1 d .
O2 O -0.10596(6) -0.17072(6) -0.25536(12) 0.0223(3) Uani 1 1 d .
O3 O -0.16016(11) -0.24756(12) -0.3958(2) 0.0756(9) Uani 1 1 d .
P P 0.0000 0.0000 -0.00008(6) 0.01371(13) Uani 0.99 3 d SP

loop_
_atom_site_aniso_label
_atom_site_aniso_U_11
_atom_site_aniso_U_22
_atom_site_aniso_U_33
_atom_site_aniso_U_23
_atom_site_aniso_U_13
_atom_site_aniso_U_12
C1 0.0143(6) 0.0128(6) 0.0162(6) -0.0003(5) 0.0002(5) 0.0072(5)
C2 0.0141(6) 0.0120(6) 0.0185(7) -0.0007(5) -0.0002(5) 0.0069(5)
C3 0.0142(6) 0.0168(7) 0.0250(7) 0.0014(6) 0.0014(6) 0.0084(6)
C4 0.0185(7) 0.0201(7) 0.0234(7) -0.0007(6) -0.0004(6) 0.0121(6)
C5 0.0215(7) 0.0179(7) 0.0169(7) -0.0014(5) -0.0011(5) 0.0130(6)
C6 0.0309(9) 0.0226(8) 0.0193(7) -0.0009(6) -0.0020(6) 0.0194(7)
C7 0.0383(10) 0.0211(8) 0.0217(8) 0.0007(6) -0.0010(7) 0.0199(8)
C8 0.0346(9) 0.0160(7) 0.0218(8) 0.0009(6) 0.0018(7) 0.0129(7)
C9 0.0245(8) 0.0146(7) 0.0204(8) 0.0005(6) 0.0009(6) 0.0084(6)
C10 0.0199(7) 0.0131(6) 0.0159(7) -0.0016(5) -0.0001(5) 0.0093(6)
C11 0.0124(6) 0.0119(6) 0.0191(7) 0.0002(5) -0.0004(5) 0.0043(5)
C12 0.0166(7) 0.0156(7) 0.0206(7) 0.0002(5) -0.0010(6) 0.0057(6)
C13 0.0182(7) 0.0242(8) 0.0231(8) 0.0031(6) -0.0035(6) 0.0076(6)
C14 0.0153(7) 0.0248(8) 0.0308(9) 0.0040(7) -0.0029(6) 0.0067(6)
C15 0.0144(7) 0.0165(7) 0.0271(8) 0.0027(6) -0.0001(6) 0.0057(6)
C16 0.0138(7) 0.0233(8) 0.0381(10) 0.0043(7) 0.0046(7) 0.0072(6)
C17 0.0189(8) 0.0227(8) 0.0323(9) 0.0020(7) 0.0082(6) 0.0078(7)
C18 0.0202(7) 0.0216(8) 0.0235(8) -0.0011(6) 0.0038(6) 0.0086(6)
C19 0.0166(7) 0.0160(7) 0.0205(7) -0.0016(5) 0.0009(6) 0.0067(6)
C20 0.0125(6) 0.0134(6) 0.0206(7) 0.0007(5) 0.0009(5) 0.0047(5)
C21 0.0260(9) 0.0251(9) 0.0331(10) -0.0092(8) 0.0062(8) 0.0030(8)
C22 0.0203(8) 0.0214(8) 0.0248(8) -0.0089(6) -0.0002(6) 0.0060(6)
C23 0.0219(8) 0.0210(8) 0.0258(8) -0.0059(6) 0.0014(6) 0.0063(7)
C24 0.0327(10) 0.0210(8) 0.0249(8) -0.0021(6) -0.0011(7) 0.0107(7)
C25 0.0241(8) 0.0298(9) 0.0246(8) -0.0079(7) -0.0046(7) 0.0124(7)
C26 0.0196(8) 0.0213(8) 0.0269(9) -0.0028(6) 0.0002(6) 0.0072(6)
C27 0.0292(9) 0.0248(8) 0.0272(9) -0.0038(7) -0.0045(7) 0.0157(7)
C28 0.0265(9) 0.0334(10) 0.0212(8) -0.0029(7) -0.0030(7) 0.0150(8)
C29 0.0268(9) 0.0265(9) 0.0279(9) 0.0026(7) 0.0006(7) 0.0133(7)
C30 0.0229(8) 0.0283(9) 0.0262(8) -0.0035(7) -0.0036(7) 0.0124(7)
C31 0.0289(9) 0.0306(9) 0.0266(8) -0.0083(7) -0.0019(7) 0.0162(8)
O1 0.0144(5) 0.0098(5) 0.0225(5) -0.0009(4) -0.0024(4) 0.0057(4)
O2 0.0223(6) 0.0210(6) 0.0181(6) -0.0011(4) 0.0008(4) 0.0067(5)
O3 0.0431(11) 0.0598(14) 0.0656(14) -0.0382(12) 0.0229(10) -0.0179(10)
P 0.01202(17) 0.01202(17) 0.0171(3) 0.000 0.000 0.00601(9)

loop_
_atom_type_symbol
_atom_type_description
_atom_type_scat_dispersion_real
_atom_type_scat_dispersion_imag
_atom_type_scat_source
C C 0.0033 0.0016 'International Tables Vol C Tables 4.2.6.8 and 6.1.1.4'
H H 0.0000 0.0000 'International Tables Vol C Tables 4.2.6.8 and 6.1.1.4'
O O 0.0106 0.0060 'International Tables Vol C Tables 4.2.6.8 and 6.1.1.4'
P P 0.1023 0.0942 'International Tables Vol C Tables 4.2.6.8 and 6.1.1.4'

loop_
_geom_angle_atom_site_label_1
_geom_angle_atom_site_label_2
_geom_angle_atom_site_label_3
_geom_angle
_geom_angle_site_symmetry_1
_geom_angle_site_symmetry_3
_geom_angle_publ_flag
C2 C1 C10 118.13(14) . . y
C2 C1 C11 121.51(13) . . y
C10 C1 C11 120.30(14) . . y
C1 C2 O1 118.68(13) . . y
C1 C2 C3 122.27(14) . . y
O1 C2 C3 119.00(13) . . y
C4 C3 C2 119.47(15) . . y
C3 C4 C5 120.95(16) . . y
C4 C5 C6 121.01(16) . . y
C4 C5 C10 119.45(14) . . y
C6 C5 C10 119.53(15) . . y
C7 C6 C5 120.78(17) . . y
C6 C7 C8 119.58(16) . . y
C9 C8 C7 121.15(17) . . y
C8 C9 C10 120.68(17) . . y
C9 C10 C5 118.19(14) . . y
C9 C10 C1 122.10(15) . . y
C5 C10 C1 119.69(14) . . y
C12 C11 C20 118.28(14) . . y
C12 C11 C1 119.63(14) . . y
C20 C11 C1 122.10(14) . . y
C11 C12 O2 115.99(15) . . y
C11 C12 C13 122.70(16) . . y
O2 C12 C13 121.16(16) . . y
C14 C13 C12 119.10(17) . . y
C13 C14 C15 121.29(16) . . y
C16 C15 C14 122.25(16) . . y
C16 C15 C20 118.78(17) . . y
C14 C15 C20 118.95(15) . . y
C17 C16 C15 121.23(17) . . y
C16 C17 C18 120.21(17) . . y
C19 C18 C17 120.12(18) . . y
C18 C19 C20 121.02(16) . . y
C19 C20 C15 118.63(15) . . y
C19 C20 C11 121.74(14) . . y
C15 C20 C11 119.61(15) . . y
O3 C21 O2 122.6(2) . . y
O3 C21 C22 124.8(2) . . y
O2 C21 C22 112.55(16) . . y
C21 C22 C23 113.92(15) . . y
C21 C22 C24 107.94(18) . . y
C23 C22 C24 108.39(16) . . y
C21 C22 C25 108.40(17) . . y
C23 C22 C25 109.20(16) . . y
C24 C22 C25 108.88(15) . . y
C26 C23 C22 109.35(15) . . y
C27 C24 C22 110.01(16) . . y
C28 C25 C22 110.14(15) . . y
C30 C26 C23 109.81(16) . . y
C30 C26 C29 109.60(16) . . y
C23 C26 C29 109.51(16) . . y
C31 C27 C30 109.40(17) . . y
C31 C27 C24 109.86(16) . . y
C30 C27 C24 109.16(16) . . y
C29 C28 C25 109.24(16) . . y
C29 C28 C31 109.99(16) . . y
C25 C28 C31 109.11(17) . . y
C28 C29 C26 109.46(16) . . y
C26 C30 C27 109.64(15) . . y
C27 C31 C28 109.70(16) . . y
C2 O1 P 119.93(10) . . y
C21 O2 C12 123.14(15) . . y
O1 P O1 96.81(6) 2 3 y
O1 P O1 96.81(6) 2 . y
O1 P O1 96.81(6) 3 . y

loop_
_geom_bond_atom_site_label_1
_geom_bond_atom_site_label_2
_geom_bond_distance
_geom_bond_site_symmetry_2
_geom_bond_publ_flag
C1 C2 1.377(2) . y
C1 C10 1.433(2) . y
C1 C11 1.480(2) . y
C2 O1 1.3869(18) . y
C2 C3 1.412(2) . y
C3 C4 1.367(2) . y
C4 C5 1.406(2) . y
C5 C6 1.415(2) . y
C5 C10 1.419(2) . y
C6 C7 1.368(3) . y
C7 C8 1.404(3) . y
C8 C9 1.366(2) . y
C9 C10 1.417(2) . y
C11 C12 1.377(2) . y
C11 C20 1.429(2) . y
C12 O2 1.395(2) . y
C12 C13 1.405(2) . y
C13 C14 1.365(3) . y
C14 C15 1.417(3) . y
C15 C16 1.415(3) . y
C15 C20 1.422(2) . y
C16 C17 1.367(3) . y
C17 C18 1.404(3) . y
C18 C19 1.375(2) . y
C19 C20 1.416(2) . y
C21 O3 1.186(3) . y
C21 O2 1.346(2) . y
C21 C22 1.504(3) . y
C22 C23 1.540(3) . y
C22 C24 1.540(3) . y
C22 C25 1.548(3) . y
C23 C26 1.536(3) . y
C24 C27 1.529(3) . y
C25 C28 1.527(3) . y
C26 C30 1.520(3) . y
C26 C29 1.537(3) . y
C27 C31 1.527(3) . y
C27 C30 1.529(3) . y
C28 C29 1.523(3) . y
C28 C31 1.529(3) . y
O1 P 1.6320(12) . y
P O1 1.6319(12) 2 y
P O1 1.6320(12) 3 y
